data_1507220
loop_
_publ_author_name
'Tam, Cheok N.'
'Cowan, John A.'
'Schultz, Arthur J.'
'Young, Jr., Victor G.'
'Trouw, Frans R.'
'Sykes, Andrew G.'

_publ_section_title
;
 Neutron and X-ray Diffraction, Inelastic Neutron Scattering, and
 Solid-State13C NMR Investigations of
 Polymorphicp-Chlorophenylformamide: Absence of Proton Transfer
 along the Intermolecular N--H&#x22EF;O Hydrogen Bond
;
_journal_issue 31
_journal_name_full 'The Journal of Physical Chemistry B'
_journal_page_first 7601
_journal_page_last 7606
_journal_paper_doi 10.1021/jp034271i
_journal_volume 107
_journal_year 2003
_chemical_compound_source 'Prof. A. Sykes - USD'
_chemical_formula_sum 'C7 H6 Cl N O'
_chemical_formula_weight 155.58
_chemical_name_common p-ClC6H4NHCHO
_chemical_name_systematic ?
_space_group_IT_number 19
_symmetry_cell_setting orthorhombic
_symmetry_space_group_name_Hall 'P 2ac 2ab'
_symmetry_space_group_name_H-M 'P 21 21 21'
_atom_sites_solution_hydrogens geom
_atom_sites_solution_primary direct
_atom_sites_solution_secondary difmap
_audit_creation_method SHELXL
_cell_angle_alpha 90.00
_cell_angle_beta 90.00
_cell_angle_gamma 90.00
_cell_formula_units_Z 12
_cell_length_a 9.5704(2)
_cell_length_b 11.9479(1)
_cell_length_c 18.4555(2)
_cell_measurement_temperature 173(2)
_cell_volume 2110.32(5)
_computing_structure_refinement 'SHELXL-93 (Sheldrick, 1993)'
_computing_structure_solution 'SHELXS-86 (Sheldrick, 1990)'
_diffrn_ambient_temperature 173(2)
_diffrn_measurement_device 'Siemens CCD area detector'
_diffrn_measurement_method 'phi and omega scans'
_diffrn_radiation_monochromator graphite
_diffrn_radiation_source 'fine-focus sealed tube'
_diffrn_radiation_type MoK\a
_diffrn_radiation_wavelength 0.71073
_diffrn_reflns_av_R_equivalents 0.0227
_diffrn_reflns_av_sigmaI/netI 0.0316
_diffrn_reflns_limit_h_max 11
_diffrn_reflns_limit_h_min -11
_diffrn_reflns_limit_k_max 14
_diffrn_reflns_limit_k_min 0
_diffrn_reflns_limit_l_max 21
_diffrn_reflns_limit_l_min 0
_diffrn_reflns_number 9760
_diffrn_reflns_theta_max 25.03
_diffrn_reflns_theta_min 2.03
_diffrn_standards_decay_% none
_exptl_absorpt_coefficient_mu 0.463
_exptl_absorpt_correction_T_max 1.000
_exptl_absorpt_correction_T_min 0.766
_exptl_absorpt_correction_type 'SADABS (Sheldrick, 1996)'
_exptl_crystal_colour Colorless
_exptl_crystal_density_diffrn 1.469
_exptl_crystal_description Block
_exptl_crystal_F_000 960
_exptl_crystal_size_max 0.32
_exptl_crystal_size_mid 0.21
_exptl_crystal_size_min 0.11
_refine_diff_density_max 0.223
_refine_diff_density_min -0.340
_refine_diff_density_rms 0.051
_refine_ls_abs_structure_details 'Flack H D (1983), Acta Cryst. A39, 876-881'
_refine_ls_abs_structure_Flack 0.37(10)
_refine_ls_extinction_method none
_refine_ls_goodness_of_fit_all 1.041
_refine_ls_goodness_of_fit_obs 1.177
_refine_ls_matrix_type full
_refine_ls_number_parameters 315
_refine_ls_number_reflns 3626
_refine_ls_number_restraints 288
_refine_ls_restrained_S_all 1.080
_refine_ls_restrained_S_obs 1.190
_refine_ls_R_factor_all 0.0715
_refine_ls_R_factor_obs 0.0451
_refine_ls_shift/esd_max 0.003
_refine_ls_shift/esd_mean 0.000
_refine_ls_structure_factor_coef Fsqd
_refine_ls_weighting_details 'w=1/[\s^2^(Fo^2^)+(0.0665P)^2^+0.3958P] where P=(Fo^2^+2Fc^2^)/3'
_refine_ls_weighting_scheme calc
_refine_ls_wR_factor_all 0.1367
_refine_ls_wR_factor_obs 0.1184
_reflns_number_observed 2322
_reflns_number_total 3627
_reflns_observed_criterion >2sigma(I)
_cod_data_source_file jp034271isi20030131_052153.cif
_cod_data_source_block 97081
_cod_depositor_comments
;
The following automatic conversions were performed:

'_symmetry_cell_setting' value 'Orthorhombic' changed to
'orthorhombic' according to
/home/saulius/struct/CIF-dictionaries/cif_core.dic dictionary named
'cif_core.dic' version 2.4.1 from 2010-06-29.

Automatic conversion script
Id: cif_fix_values 1715 2011-07-08 13:25:40Z adriana 

The following automatic conversions were performed:

'_refine_ls_weighting_scheme' value 'calc
w=1/[\s^2^(Fo^2^)+(0.0665P)^2^+0.3958P] where P=(Fo^2^+2Fc^2^)/3' was
changed to 'calc'. New tag '_refine_ls_weighting_details' was
created. The value of the new tag was set to
'w=1/[\s^2^(Fo^2^)+(0.0665P)^2^+0.3958P] where P=(Fo^2^+2Fc^2^)/3'.

Automatic conversion script
Id: cif_fix_values 3143 2015-03-26 13:38:13Z robertas 
;
_cod_original_sg_symbol_H-M P2(1)2(1)2(1)
_cod_database_code 1507220

loop_
_symmetry_equiv_pos_as_xyz
'x, y, z'
'-x+1/2, -y, z+1/2'
'-x, y+1/2, -z+1/2'
'x+1/2, -y+1/2, -z'

loop_
_atom_site_aniso_label
_atom_site_aniso_U_11
_atom_site_aniso_U_22
_atom_site_aniso_U_33
_atom_site_aniso_U_23
_atom_site_aniso_U_13
_atom_site_aniso_U_12
Cl1 0.0264(6) 0.0440(7) 0.0278(6) -0.0005(5) 0.0008(3) -0.0004(3)
C1 0.027(3) 0.029(3) 0.045(3) 0.004(2) 0.0022(13) 0.0004(13)
C2 0.018(2) 0.053(3) 0.044(2) 0.006(2) 0.007(2) 0.002(2)
C3 0.021(2) 0.037(2) 0.036(2) 0.000(2) 0.000(2) -0.004(2)
C4 0.022(2) 0.038(2) 0.028(2) 0.004(2) 0.0003(14) 0.0008(14)
C5 0.017(2) 0.029(2) 0.036(2) 0.000(2) -0.003(2) 0.003(2)
C6 0.018(2) 0.047(2) 0.042(2) 0.001(2) -0.009(2) 0.000(2)
N1 0.0204(12) 0.030(2) 0.027(2) -0.0071(14) 0.0070(12) 0.0015(13)
C7 0.037(2) 0.029(2) 0.025(2) 0.000(2) -0.0012(14) -0.007(2)
O1 0.0238(13) 0.067(2) 0.0306(12) -0.008(2) -0.0045(10) -0.0156(13)
Cl2 0.013(3) 0.0440(8) 0.0311(6) -0.0045(6) 0.0026(10) -0.0034(10)
C8 0.029(3) 0.027(2) 0.012(2) 0.005(2) 0.0002(11) -0.0018(12)
C9 0.025(2) 0.032(2) 0.011(3) 0.008(2) 0.002(2) 0.003(2)
C10 0.020(2) 0.031(2) 0.021(2) 0.009(2) 0.004(2) -0.001(2)
C11 0.019(4) 0.017(2) 0.033(2) 0.004(2) -0.001(2) 0.0054(15)
C12 0.022(2) 0.027(2) 0.020(3) 0.007(2) -0.010(2) 0.006(2)
C13 0.024(2) 0.019(2) 0.010(3) 0.009(2) 0.000(2) -0.004(2)
N2 0.034(6) 0.034(3) 0.062(3) 0.006(2) -0.011(3) 0.010(2)
C14 0.046(5) 0.052(5) 0.053(5) 0.004(4) -0.009(4) -0.001(4)
O2 0.065(6) 0.071(5) 0.035(4) 0.002(5) 0.000(4) 0.009(5)
Cl2' 0.013(3) 0.0440(8) 0.0311(6) -0.0045(6) 0.0026(10) -0.0034(10)
C8' 0.029(3) 0.027(2) 0.012(2) 0.005(2) 0.0002(11) -0.0018(12)
C9' 0.025(2) 0.032(2) 0.011(3) 0.008(2) 0.002(2) 0.003(2)
C10' 0.020(2) 0.031(2) 0.021(2) 0.009(2) 0.004(2) -0.001(2)
C11' 0.019(4) 0.017(2) 0.033(2) 0.004(2) -0.001(2) 0.0054(15)
C12' 0.022(2) 0.027(2) 0.020(3) 0.007(2) -0.010(2) 0.006(2)
C13' 0.024(2) 0.019(2) 0.010(3) 0.009(2) 0.000(2) -0.004(2)
N2' 0.034(6) 0.034(3) 0.062(3) 0.006(2) -0.011(3) 0.010(2)
C14' 0.033(4) 0.050(4) 0.063(5) 0.011(4) 0.014(3) -0.004(3)
O2' 0.051(3) 0.048(3) 0.047(3) 0.001(3) -0.001(2) -0.003(3)
Cl3 0.0349(8) 0.0394(7) 0.0260(6) -0.0048(5) 0.0003(3) -0.0019(3)
C15 0.026(3) 0.034(3) 0.025(2) 0.000(2) 0.0005(12) 0.0005(13)
C16 0.023(2) 0.041(2) 0.024(2) 0.001(2) 0.002(2) -0.002(2)
C17 0.017(2) 0.047(2) 0.027(2) 0.001(2) 0.000(2) 0.000(2)
C18 0.020(2) 0.029(2) 0.021(2) 0.002(2) 0.0009(13) 0.0002(12)
C19 0.016(2) 0.045(2) 0.031(2) 0.002(2) 0.0010(15) 0.007(2)
C20 0.021(2) 0.041(2) 0.024(2) 0.001(2) -0.0052(15) 0.001(2)
N3 0.0202(12) 0.045(2) 0.0186(14) -0.0057(14) 0.0014(12) 0.0049(15)
C21 0.040(2) 0.029(2) 0.019(2) -0.006(2) -0.0026(14) -0.010(2)
O3 0.0205(12) 0.060(2) 0.0312(12) -0.009(2) -0.0042(11) -0.0140(11)

loop_
_atom_site_label
_atom_site_type_symbol
_atom_site_fract_x
_atom_site_fract_y
_atom_site_fract_z
_atom_site_U_iso_or_equiv
_atom_site_thermal_displace_type
_atom_site_occupancy
_atom_site_calc_flag
_atom_site_refinement_flags
_atom_site_disorder_group
Cl1 Cl 0.50693(7) 0.45097(10) 0.01354(6) 0.0327(3) Uani 1 d D .
C1 C 0.4987(2) 0.5337(3) 0.0916(2) 0.0334(12) Uani 1 d D .
C2 C 0.6210(3) 0.5678(3) 0.1255(2) 0.0385(11) Uani 1 d D .
H2A H 0.7089(3) 0.5463(3) 0.1061(2) 0.046 Uiso 1 calc R .
C3 C 0.6154(3) 0.6334(3) 0.1877(2) 0.0315(9) Uani 1 d D .
H3A H 0.6993(3) 0.6576(3) 0.2103(2) 0.038 Uiso 1 calc R .
C4 C 0.4863(3) 0.6635(4) 0.2168(2) 0.0290(10) Uani 1 d D .
C5 C 0.3639(3) 0.6305(3) 0.1813(2) 0.0273(9) Uani 1 d D .
H5A H 0.2757(3) 0.6525(3) 0.2002(2) 0.033 Uiso 1 calc R .
C6 C 0.3693(3) 0.5662(3) 0.1190(2) 0.0357(10) Uani 1 d D .
H6A H 0.2857(3) 0.5444(3) 0.0951(2) 0.043 Uiso 1 calc R .
N1 N 0.4729(3) 0.7256(3) 0.2815(2) 0.0257(7) Uani 1 d D .
H1A H 0.3873(3) 0.7457(3) 0.2929(2) 0.031 Uiso 1 calc R .
C7 C 0.5732(3) 0.7585(3) 0.3283(2) 0.0301(8) Uani 1 d D .
H7A H 0.5434(3) 0.7945(3) 0.3715(2) 0.036 Uiso 1 calc R .
O1 O 0.6997(2) 0.7460(2) 0.31997(12) 0.0405(6) Uani 1 d D .
Cl2 Cl 0.4941(18) 0.4503(9) -0.3190(5) 0.0295(11) Uani 0.409(5) d PD 1
C8 C 0.5043(13) 0.5319(7) -0.2403(5) 0.0225(10) Uani 0.409(5) d PD 1
C9 C 0.6340(12) 0.5671(8) -0.2152(5) 0.0227(12) Uani 0.409(5) d PD 1
H9A H 0.7168(12) 0.5471(8) -0.2405(5) 0.027 Uiso 0.409(5) calc PR 1
C10 C 0.6415(10) 0.6318(7) -0.1527(5) 0.0242(12) Uani 0.409(5) d PDU 1
H10A H 0.7298(10) 0.6561(7) -0.1353(5) 0.029 Uiso 0.409(5) calc PR 1
C11 C 0.5203(10) 0.6614(5) -0.1153(4) 0.0228(14) Uani 0.409(5) d PD 1
C12 C 0.3908(10) 0.6254(6) -0.1412(4) 0.0230(13) Uani 0.409(5) d PDU 1
H12A H 0.3078(10) 0.6451(6) -0.1160(4) 0.028 Uiso 0.409(5) calc PR 1
C13 C 0.3828(12) 0.5606(7) -0.2038(5) 0.0176(13) Uani 0.409(5) d PD 1
H13A H 0.2946(12) 0.5362(7) -0.2213(5) 0.021 Uiso 0.409(5) calc PR 1
N2 N 0.5299(9) 0.7271(6) -0.0519(4) 0.043(2) Uani 0.409(5) d PD 1
H2B H 0.6153(9) 0.7463(6) -0.0393(4) 0.052 Uiso 0.409(5) calc PR 1
C14 C 0.4276(9) 0.7649(6) -0.0079(4) 0.050(3) Uani 0.409(5) d PDU 1
H14A H 0.4552(9) 0.8085(6) 0.0327(4) 0.060 Uiso 0.409(5) calc PR 1
O2 O 0.3026(8) 0.7478(7) -0.0157(4) 0.057(2) Uani 0.409(5) d PD 1
Cl2' Cl 0.5165(11) 0.4530(6) -0.3203(4) 0.0295(11) Uani 0.591(5) d PD 2
C8' C 0.5060(9) 0.5348(5) -0.2416(3) 0.0225(10) Uani 0.591(5) d PD 2
C9' C 0.6264(8) 0.5571(5) -0.2023(4) 0.0227(12) Uani 0.591(5) d PD 2
H9A' H 0.7139(8) 0.5283(5) -0.2179(4) 0.027 Uiso 0.591(5) calc PR 2
C10' C 0.6183(7) 0.6221(4) -0.1397(3) 0.0242(12) Uani 0.591(5) d PDU 2
H10B H 0.7003(7) 0.6376(4) -0.1126(3) 0.029 Uiso 0.591(5) calc PR 2
C11' C 0.4894(6) 0.6643(4) -0.1169(3) 0.0228(14) Uani 0.591(5) d PD 2
C12' C 0.3698(6) 0.6410(5) -0.1571(3) 0.0230(13) Uani 0.591(5) d PDU 2
H12B H 0.2822(6) 0.6696(5) -0.1416(3) 0.028 Uiso 0.591(5) calc PR 2
C13' C 0.3770(8) 0.5761(5) -0.2197(3) 0.0176(13) Uani 0.591(5) d PD 2
H13B H 0.2952(8) 0.5605(5) -0.2470(3) 0.021 Uiso 0.591(5) calc PR 2
N2' N 0.4790(6) 0.7302(4) -0.0537(3) 0.043(2) Uani 0.591(5) d PD 2
H2C H 0.3941(6) 0.7535(4) -0.0432(3) 0.052 Uiso 0.591(5) calc PR 2
C14' C 0.5789(6) 0.7628(4) -0.0072(3) 0.049(2) Uani 0.591(5) d PD 2
H14B H 0.5498(6) 0.8075(4) 0.0326(3) 0.059 Uiso 0.591(5) calc PR 2
O2' O 0.7051(5) 0.7406(4) -0.0109(2) 0.0488(14) Uani 0.591(5) d PD 2
Cl3 Cl 0.49740(7) 0.45038(10) -0.65301(6) 0.0335(3) Uani 1 d D .
C15 C 0.4932(3) 0.5341(3) -0.5747(2) 0.0283(11) Uani 1 d D .
C16 C 0.6166(3) 0.5627(3) -0.5404(2) 0.0293(9) Uani 1 d D .
H16A H 0.7034(3) 0.5376(3) -0.5593(2) 0.035 Uiso 1 calc R .
C17 C 0.6134(3) 0.6284(3) -0.4780(2) 0.0307(9) Uani 1 d D .
H17A H 0.6981(3) 0.6487(3) -0.4546(2) 0.037 Uiso 1 calc R .
C18 C 0.4861(3) 0.6644(3) -0.4502(2) 0.0234(9) Uani 1 d D .
C19 C 0.3617(3) 0.6356(3) -0.4862(2) 0.0307(9) Uani 1 d D .
H19A H 0.2746(3) 0.6612(3) -0.4679(2) 0.037 Uiso 1 calc R .
C20 C 0.3650(3) 0.5703(3) -0.5483(2) 0.0288(9) Uani 1 d D .
H20A H 0.2808(3) 0.5505(3) -0.5725(2) 0.035 Uiso 1 calc R .
N3 N 0.4727(3) 0.7261(3) -0.38519(15) 0.0279(7) Uani 1 d D .
H3B H 0.3873(3) 0.7467(3) -0.37370(15) 0.033 Uiso 1 calc R .
C21 C 0.5747(3) 0.7578(3) -0.3381(2) 0.0290(8) Uani 1 d D .
H21A H 0.5456(3) 0.7933(3) -0.2946(2) 0.035 Uiso 1 calc R .
O3 O 0.7009(2) 0.7447(2) -0.34661(12) 0.0371(6) Uani 1 d D .

loop_
_atom_type_symbol
_atom_type_description
_atom_type_scat_dispersion_real
_atom_type_scat_dispersion_imag
_atom_type_scat_source
C C 0.0033 0.0016 'International Tables Vol C Tables 4.2.6.8 and 6.1.1.4'
H H 0.0000 0.0000 'International Tables Vol C Tables 4.2.6.8 and 6.1.1.4'
N N 0.0061 0.0033 'International Tables Vol C Tables 4.2.6.8 and 6.1.1.4'
O O 0.0106 0.0060 'International Tables Vol C Tables 4.2.6.8 and 6.1.1.4'
Cl Cl 0.1484 0.1585 'International Tables Vol C Tables 4.2.6.8 and 6.1.1.4'

loop_
_geom_angle_atom_site_label_1
_geom_angle_atom_site_label_2
_geom_angle_atom_site_label_3
_geom_angle
C2 C1 C6 120.3(3)
C2 C1 Cl1 119.9(2)
C6 C1 Cl1 119.8(2)
C1 C2 C3 120.3(3)
C1 C2 H2A 119.9(2)
C3 C2 H2A 119.9(2)
C2 C3 C4 119.8(3)
C2 C3 H3A 120.1(2)
C4 C3 H3A 120.1(2)
C3 C4 C5 119.3(3)
C3 C4 N1 122.8(3)
C5 C4 N1 117.9(3)
C6 C5 C4 120.9(3)
C6 C5 H5A 119.5(2)
C4 C5 H5A 119.5(2)
C5 C6 C1 119.3(3)
C5 C6 H6A 120.3(2)
C1 C6 H6A 120.3(2)
C7 N1 C4 129.0(3)
C7 N1 H1A 115.5(2)
C4 N1 H1A 115.5(2)
O1 C7 N1 125.8(3)
O1 C7 H7A 117.1(2)
N1 C7 H7A 117.1(2)
C13 C8 C9 120.9(5)
C13 C8 Cl2 119.6(5)
C9 C8 Cl2 119.6(5)
C8 C9 C10 119.3(5)
C8 C9 H9A 120.4(4)
C10 C9 H9A 120.4(4)
C9 C10 C11 120.6(5)
C9 C10 H10A 119.7(4)
C11 C10 H10A 119.7(4)
C10 C11 C12 119.3(5)
C10 C11 N2 119.8(5)
C12 C11 N2 120.9(5)
C13 C12 C11 120.3(5)
C13 C12 H12A 119.9(4)
C11 C12 H12A 119.9(3)
C8 C13 C12 119.6(5)
C8 C13 H13A 120.2(4)
C12 C13 H13A 120.2(4)
C14 N2 C11 129.6(6)
C14 N2 H2B 115.2(5)
C11 N2 H2B 115.2(4)
O2 C14 N2 125.7(8)
O2 C14 H14A 117.2(5)
N2 C14 H14A 117.2(5)
C9' C8' C13' 121.1(4)
C9' C8' Cl2' 119.5(4)
C13' C8' Cl2' 119.4(4)
C8' C9' C10' 119.6(4)
C8' C9' H9A' 120.2(3)
C10' C9' H9A' 120.2(3)
C9' C10' C11' 120.0(4)
C9' C10' H10B 120.0(3)
C11' C10' H10B 120.0(3)
C12' C11' C10' 119.5(4)
C12' C11' N2' 119.6(4)
C10' C11' N2' 120.9(4)
C11' C12' C13' 120.8(4)
C11' C12' H12B 119.6(3)
C13' C12' H12B 119.6(3)
C8' C13' C12' 118.9(4)
C8' C13' H13B 120.5(3)
C12' C13' H13B 120.5(3)
C14' N2' C11' 129.8(5)
C14' N2' H2C 115.1(3)
C11' N2' H2C 115.1(3)
O2' C14' N2' 126.7(6)
O2' C14' H14B 116.6(4)
N2' C14' H14B 116.6(3)
C16 C15 C20 121.1(3)
C16 C15 Cl3 119.8(2)
C20 C15 Cl3 119.0(2)
C15 C16 C17 119.9(3)
C15 C16 H16A 120.0(2)
C17 C16 H16A 120.0(2)
C18 C17 C16 119.9(3)
C18 C17 H17A 120.0(2)
C16 C17 H17A 120.0(2)
C17 C18 C19 119.4(3)
C17 C18 N3 123.7(3)
C19 C18 N3 116.9(3)
C20 C19 C18 120.6(3)
C20 C19 H19A 119.7(2)
C18 C19 H19A 119.7(2)
C19 C20 C15 119.0(3)
C19 C20 H20A 120.5(2)
C15 C20 H20A 120.5(2)
C21 N3 C18 128.5(3)
C21 N3 H3B 115.8(2)
C18 N3 H3B 115.76(15)
O3 C21 N3 126.0(3)
O3 C21 H21A 117.0(2)
N3 C21 H21A 117.0(2)

loop_
_geom_bond_atom_site_label_1
_geom_bond_atom_site_label_2
_geom_bond_distance
Cl1 C1 1.749(4)
C1 C2 1.388(4)
C1 C6 1.392(4)
C2 C3 1.391(4)
C2 H2A 0.95
C3 C4 1.394(4)
C3 H3A 0.95
C4 C5 1.399(4)
C4 N1 1.412(4)
C5 C6 1.383(4)
C5 H5A 0.95
C6 H6A 0.95
N1 C7 1.350(4)
N1 H1A 0.88
C7 O1 1.229(4)
C7 H7A 0.95
Cl2 C8 1.753(5)
C8 C13 1.387(6)
C8 C9 1.390(6)
C9 C10 1.391(6)
C9 H9A 0.95
C10 C11 1.395(6)
C10 H10A 0.95
C11 C12 1.397(6)
C11 N2 1.411(6)
C12 C13 1.392(6)
C12 H12A 0.95
C13 H13A 0.95
N2 C14 1.351(7)
N2 H2B 0.88
C14 O2 1.222(7)
C14 H14A 0.95
Cl2' C8' 1.753(5)
C8' C9' 1.388(5)
C8' C13' 1.390(5)
C9' C10' 1.393(5)
C9' H9A' 0.95
C10' C11' 1.397(5)
C10' H10B 0.95
C11' C12' 1.392(5)
C11' N2' 1.411(5)
C12' C13' 1.393(5)
C12' H12B 0.95
C13' H13B 0.95
N2' C14' 1.342(6)
N2' H2C 0.88
C14' O2' 1.239(6)
C14' H14B 0.95
Cl3 C15 1.758(3)
C15 C16 1.383(4)
C15 C20 1.389(4)
C16 C17 1.394(4)
C16 H16A 0.95
C17 C18 1.391(4)
C17 H17A 0.95
C18 C19 1.407(4)
C18 N3 1.413(4)
C19 C20 1.387(4)
C19 H19A 0.95
C20 H20A 0.95
N3 C21 1.361(4)
N3 H3B 0.88
C21 O3 1.228(3)
C21 H21A 0.95

loop_
_geom_torsion_atom_site_label_1
_geom_torsion_atom_site_label_2
_geom_torsion_atom_site_label_3
_geom_torsion_atom_site_label_4
_geom_torsion
C6 C1 C2 C3 0.9(7)
Cl1 C1 C2 C3 -179.8(3)
C1 C2 C3 C4 1.0(6)
C2 C3 C4 C5 -2.3(7)
C2 C3 C4 N1 177.1(4)
C3 C4 C5 C6 1.6(7)
N1 C4 C5 C6 -177.7(3)
C4 C5 C6 C1 0.3(6)
C2 C1 C6 C5 -1.5(7)
Cl1 C1 C6 C5 179.2(3)
C3 C4 N1 C7 -5.5(6)
C5 C4 N1 C7 173.8(4)
C4 N1 C7 O1 5.3(6)
C13 C8 C9 C10 0.01(11)
Cl2 C8 C9 C10 180.00(6)
C8 C9 C10 C11 0.00(11)
C9 C10 C11 C12 0.01(10)
C9 C10 C11 N2 179.99(6)
C10 C11 C12 C13 -0.02(9)
N2 C11 C12 C13 180.00(5)
C9 C8 C13 C12 -0.03(11)
Cl2 C8 C13 C12 179.99(4)
C11 C12 C13 C8 0.03(9)
C10 C11 N2 C14 -179.99(6)
C12 C11 N2 C14 -0.01(9)
C11 N2 C14 O2 0.00(11)
C13' C8' C9' C10' 0.02(11)
Cl2' C8' C9' C10' 179.99(6)
C8' C9' C10' C11' 0.01(11)
C9' C10' C11' C12' 0.00(11)
C9' C10' C11' N2' 179.98(6)
C10' C11' C12' C13' -0.03(9)
N2' C11' C12' C13' 179.99(5)
C9' C8' C13' C12' -0.05(11)
Cl2' C8' C13' C12' 179.98(5)
C11' C12' C13' C8' 0.05(9)
C12' C11' N2' C14' 179.96(5)
C10' C11' N2' C14' -0.03(10)
C11' N2' C14' O2' 0.09(11)
C20 C15 C16 C17 0.3(7)
Cl3 C15 C16 C17 -179.5(3)
C15 C16 C17 C18 0.5(6)
C16 C17 C18 C19 -1.2(6)
C16 C17 C18 N3 176.5(3)
C17 C18 C19 C20 1.2(6)
N3 C18 C19 C20 -176.7(3)
C18 C19 C20 C15 -0.4(6)
C16 C15 C20 C19 -0.3(7)
Cl3 C15 C20 C19 179.5(3)
C17 C18 N3 C21 -2.4(6)
C19 C18 N3 C21 175.4(3)
C18 N3 C21 O3 5.6(6)
